data_7026058
loop_
_publ_author_name
'Rychlewska, Urszula'
'Warzajtis, Beata'
'Glisi\'c, Biljana D'
'Zivkovi\'c, Marija D'
'Rajkovi\'c, Snezana'
'Djuran, Milos I.'

_publ_section_title
;
 Monocationic gold(III) Gly-L-His and L-Ala-L-His dipeptide complexes:
 crystal structures arising from solvent free and solvent-containing
 crystal formation and structural modifications tuned by counter-anions.
;
_journal_issue 38
_journal_name_full 'Dalton transactions (Cambridge, England : 2003)'
_journal_page_first 8906
_journal_page_last 8913
_journal_paper_doi 10.1039/c0dt00163e
_journal_volume 39
_journal_year 2010
_chemical_absolute_configuration rmad
_chemical_formula_sum 'C8 H11 Au Cl N5 O6'
_chemical_formula_weight 505.63
_chemical_name_systematic
;
?
;
_space_group_IT_number 18
_symmetry_cell_setting orthorhombic
_symmetry_space_group_name_Hall 'P 2 2ab'
_symmetry_space_group_name_H-M 'P 21 21 2'
_atom_sites_solution_hydrogens geom
_atom_sites_solution_primary direct
_atom_sites_solution_secondary difmap
_audit_creation_method SHELXL-97
_cell_angle_alpha 90.00
_cell_angle_beta 90.00
_cell_angle_gamma 90.00
_cell_formula_units_Z 4
_cell_length_a 16.9519(19)
_cell_length_b 6.6137(7)
_cell_length_c 12.0312(13)
_cell_measurement_reflns_used 4444
_cell_measurement_temperature 130(2)
_cell_measurement_theta_max 27.8054
_cell_measurement_theta_min 2.9320
_cell_volume 1348.9(3)
_computing_cell_refinement
;
Oxford Diffraction (2009) CrysAlis RED
;
_computing_data_collection
;
Oxford Diffraction (2009) CrysAlis CCD
;
_computing_data_reduction
;
Oxford Diffraction (2009) CrysAlis RED
;
_computing_molecular_graphics
;
Simens Analytical X-Ray Instruments (1989),
Mercury (Bruno, et al. 2002)
;
_computing_publication_material 'SHELXL-97 (Sheldrick, 2008)'
_computing_structure_refinement 'SHELXL-97 (Sheldrick, 2008)'
_computing_structure_solution 'SHELXS-86 (Sheldrick, 2008)'
_diffrn_ambient_temperature 130(2)
_diffrn_measured_fraction_theta_full 0.995
_diffrn_measured_fraction_theta_max 0.995
_diffrn_measurement_device_type 'Xcalibur, Eos'
_diffrn_measurement_method '\w scans'
_diffrn_radiation_monochromator graphite
_diffrn_radiation_source 'fine-focus sealed tube'
_diffrn_radiation_type MoK\a
_diffrn_radiation_wavelength 0.71073
_diffrn_reflns_av_R_equivalents 0.0655
_diffrn_reflns_av_sigmaI/netI 0.0669
_diffrn_reflns_limit_h_max 20
_diffrn_reflns_limit_h_min -17
_diffrn_reflns_limit_k_max 7
_diffrn_reflns_limit_k_min -7
_diffrn_reflns_limit_l_max 14
_diffrn_reflns_limit_l_min -14
_diffrn_reflns_number 9819
_diffrn_reflns_theta_full 25.02
_diffrn_reflns_theta_max 25.02
_diffrn_reflns_theta_min 2.94
_diffrn_standards_interval_count 50
_diffrn_standards_number 2
_exptl_absorpt_coefficient_mu 11.141
_exptl_absorpt_correction_T_max 0.907
_exptl_absorpt_correction_T_min 0.613
_exptl_absorpt_correction_type analytical
_exptl_absorpt_process_details
;
CrystAlis Red (Clark & Reid,
1995; Oxford Diffraction,2009)
;
_exptl_crystal_colour yellow
_exptl_crystal_density_diffrn 2.490
_exptl_crystal_density_method 'not measured'
_exptl_crystal_description plate
_exptl_crystal_F_000 952
_exptl_crystal_size_max 0.25
_exptl_crystal_size_mid 0.10
_exptl_crystal_size_min 0.04
_refine_diff_density_max 2.983
_refine_diff_density_min -1.122
_refine_diff_density_rms 0.288
_refine_ls_abs_structure_details 'Flack H D (1983), Acta Cryst. A39, 876-881'
_refine_ls_abs_structure_Flack 0.03(4)
_refine_ls_extinction_method none
_refine_ls_goodness_of_fit_ref 1.181
_refine_ls_hydrogen_treatment constr
_refine_ls_matrix_type full
_refine_ls_number_parameters 190
_refine_ls_number_reflns 2376
_refine_ls_number_restraints 167
_refine_ls_restrained_S_all 1.155
_refine_ls_R_factor_all 0.0812
_refine_ls_R_factor_gt 0.0539
_refine_ls_shift/su_max 0.000
_refine_ls_shift/su_mean 0.000
_refine_ls_structure_factor_coef Fsqd
_refine_ls_weighting_details 'calc w=1/[\s^2^(Fo^2^)+(0.0429P)^2^+33.6987P] where P=(Fo^2^+2Fc^2^)/3'
_refine_ls_weighting_scheme calc
_refine_ls_wR_factor_gt 0.1229
_refine_ls_wR_factor_ref 0.1295
_reflns_number_gt 1761
_reflns_number_total 2376
_reflns_threshold_expression >2sigma(I)
_cod_data_source_file c0dt00163e.txt
_cod_data_source_block glyhis
_cod_database_code 7026058

loop_
_symmetry_equiv_pos_as_xyz
'x, y, z'
'-x, -y, z'
'-x+1/2, y+1/2, -z'
'x+1/2, -y+1/2, -z'

loop_
_atom_site_label
_atom_site_type_symbol
_atom_site_fract_x
_atom_site_fract_y
_atom_site_fract_z
_atom_site_U_iso_or_equiv
_atom_site_adp_type
_atom_site_occupancy
_atom_site_symmetry_multiplicity
_atom_site_calc_flag
_atom_site_refinement_flags
Au1 Au 0.56993(3) 0.7477(2) 0.12075(5) 0.0166(2) Uani 1 1 d U
Cl1 Cl 0.4366(3) 0.7771(8) 0.0924(3) 0.0110(11) Uani 1 1 d U
N1 N 0.5960(7) 0.746(4) -0.0443(11) 0.022(3) Uani 1 1 d DU
H1NB H 0.5547 0.6986 -0.0834 0.026 Uiso 1 1 calc R
H1NA H 0.6066 0.8725 -0.0677 0.026 Uiso 1 1 calc R
C1 C 0.6662(11) 0.613(3) -0.0611(15) 0.025(5) Uani 1 1 d DU
H1A H 0.6962 0.6593 -0.1249 0.029 Uiso 1 1 calc R
H1B H 0.6494 0.4755 -0.0747 0.029 Uiso 1 1 calc R
C2 C 0.7174(9) 0.622(3) 0.0430(12) 0.017(4) Uani 1 1 d DU
O1 O 0.7858(8) 0.557(2) 0.0419(13) 0.032(4) Uani 1 1 d DU
N2 N 0.6858(8) 0.6935(19) 0.1395(10) 0.012(4) Uani 1 1 d DU
C3 C 0.7317(11) 0.704(3) 0.2384(13) 0.019(5) Uani 1 1 d DU
H3 H 0.7846 0.7508 0.2184 0.023 Uiso 1 1 calc R
C4 C 0.6973(13) 0.850(3) 0.3132(17) 0.023(5) Uani 1 1 d U
H4A H 0.6938 0.9787 0.2750 0.028 Uiso 1 1 calc R
H4B H 0.7325 0.8676 0.3760 0.028 Uiso 1 1 calc R
C5 C 0.6174(9) 0.797(3) 0.3564(12) 0.023(5) Uani 1 1 d DU
C6 C 0.5880(9) 0.791(3) 0.4594(13) 0.026(6) Uani 1 1 d DU
H6 H 0.6165 0.8087 0.5248 0.031 Uiso 1 1 calc R
N4 N 0.5099(7) 0.755(4) 0.4523(11) 0.033(4) Uani 1 1 d DU
H4N H 0.4777 0.7455 0.5073 0.040 Uiso 1 1 calc R
C7 C 0.4913(8) 0.737(4) 0.3453(12) 0.028(4) Uani 1 1 d DU
H7 H 0.4411 0.7118 0.3175 0.034 Uiso 1 1 calc R
N3 N 0.5554(6) 0.761(3) 0.2854(9) 0.013(3) Uani 1 1 d DU
C8 C 0.7388(12) 0.493(3) 0.2837(17) 0.017(4) Uani 1 1 d U
O2 O 0.6903(9) 0.368(2) 0.2827(13) 0.028(4) Uani 1 1 d U
O3 O 0.8060(11) 0.466(3) 0.3433(16) 0.050(5) Uani 1 1 d U
H3O H 0.8347 0.5650 0.3354 0.075 Uiso 1 1 calc R
N5 N 0.4660(8) 0.750(3) 0.7277(12) 0.034(4) Uani 1 1 d DU
O1N O 0.4183(7) 0.782(3) 0.6469(10) 0.033(4) Uani 1 1 d DU
O2N O 0.4421(8) 0.777(4) 0.8215(10) 0.044(4) Uani 1 1 d DU
O3N O 0.5359(7) 0.708(3) 0.7107(13) 0.042(5) Uani 1 1 d DU

loop_
_atom_site_aniso_label
_atom_site_aniso_U_11
_atom_site_aniso_U_22
_atom_site_aniso_U_33
_atom_site_aniso_U_23
_atom_site_aniso_U_13
_atom_site_aniso_U_12
Au1 0.0113(3) 0.0164(3) 0.0221(3) 0.0012(8) -0.0002(3) 0.0007(8)
Cl1 0.0121(18) 0.006(3) 0.0149(19) 0.0023(18) -0.0043(16) -0.002(2)
N1 0.017(6) 0.027(6) 0.022(6) -0.007(9) 0.006(5) -0.009(8)
C1 0.028(9) 0.017(8) 0.029(9) -0.013(7) 0.003(7) -0.006(7)
C2 0.014(8) 0.018(8) 0.017(8) 0.002(6) 0.000(7) -0.005(7)
O1 0.021(7) 0.030(7) 0.045(8) -0.002(6) 0.004(6) 0.000(6)
N2 0.010(5) 0.012(5) 0.015(5) 0.003(4) 0.003(4) 0.003(3)
C3 0.015(7) 0.021(10) 0.022(8) 0.002(6) 0.001(6) 0.001(6)
C4 0.021(8) 0.029(8) 0.020(8) -0.003(7) -0.009(7) 0.003(7)
C5 0.026(8) 0.022(9) 0.020(8) -0.004(6) -0.004(7) -0.002(6)
C6 0.023(8) 0.028(10) 0.025(8) 0.000(7) 0.002(6) -0.009(7)
N4 0.024(7) 0.038(7) 0.037(7) -0.001(9) 0.006(6) -0.002(9)
C7 0.022(7) 0.022(8) 0.041(8) -0.005(9) 0.000(6) 0.002(8)
N3 0.016(4) 0.011(4) 0.011(4) 0.000(4) 0.001(4) -0.002(4)
C8 0.018(8) 0.020(8) 0.013(8) 0.001(6) 0.004(7) 0.006(7)
O2 0.021(7) 0.032(7) 0.031(7) 0.005(6) -0.004(6) -0.008(6)
O3 0.039(8) 0.053(8) 0.057(8) 0.014(7) -0.009(7) -0.002(7)
N5 0.031(7) 0.045(7) 0.025(7) 0.004(9) 0.009(6) 0.001(9)
O1N 0.029(6) 0.036(8) 0.034(7) -0.002(6) -0.003(5) 0.006(6)
O2N 0.044(7) 0.060(9) 0.029(6) -0.005(7) -0.002(6) 0.001(8)
O3N 0.023(6) 0.057(10) 0.046(7) 0.001(7) 0.010(6) 0.006(6)

loop_
_atom_type_symbol
_atom_type_description
_atom_type_scat_dispersion_real
_atom_type_scat_dispersion_imag
_atom_type_scat_source
C C 0.0033 0.0016 'International Tables Vol C Tables 4.2.6.8 and 6.1.1.4'
H H 0.0000 0.0000 'International Tables Vol C Tables 4.2.6.8 and 6.1.1.4'
N N 0.0061 0.0033 'International Tables Vol C Tables 4.2.6.8 and 6.1.1.4'
O O 0.0106 0.0060 'International Tables Vol C Tables 4.2.6.8 and 6.1.1.4'
Cl Cl 0.1484 0.1585 'International Tables Vol C Tables 4.2.6.8 and 6.1.1.4'
Au Au -2.0133 8.8022 'International Tables Vol C Tables 4.2.6.8 and 6.1.1.4'

loop_
_geom_angle_atom_site_label_1
_geom_angle_atom_site_label_2
_geom_angle_atom_site_label_3
_geom_angle
N3 Au1 N2 91.0(5)
N3 Au1 N1 174.1(6)
N2 Au1 N1 84.1(5)
N3 Au1 Cl1 91.3(3)
N2 Au1 Cl1 174.2(4)
N1 Au1 Cl1 94.0(4)
C1 N1 Au1 107.9(11)
N1 C1 C2 108.7(13)
O1 C2 N2 119.9(14)
O1 C2 C1 120.8(15)
N2 C2 C1 119.3(13)
C2 N2 C3 121.0(13)
C2 N2 Au1 110.5(10)
C3 N2 Au1 128.3(10)
N2 C3 C4 109.4(15)
N2 C3 C8 107.7(14)
C4 C3 C8 115.4(16)
C3 C4 C5 115.2(17)
C6 C5 N3 106.6(12)
C6 C5 C4 131.9(14)
N3 C5 C4 121.2(14)
C5 C6 N4 108.2(13)
C7 N4 C6 108.1(13)
N3 C7 N4 108.9(12)
C7 N3 C5 108.2(11)
C7 N3 Au1 129.8(10)
C5 N3 Au1 122.0(9)
O2 C8 O3 120.4(19)
O2 C8 C3 126.7(19)
O3 C8 C3 112.3(18)
O2N N5 O3N 120.5(15)
O2N N5 O1N 118.1(15)
O3N N5 O1N 121.1(14)

loop_
_geom_bond_atom_site_label_1
_geom_bond_atom_site_label_2
_geom_bond_distance
Au1 N3 1.998(11)
Au1 N2 2.010(13)
Au1 N1 2.034(13)
Au1 Cl1 2.294(4)
N1 C1 1.49(2)
C1 C2 1.525(18)
C2 O1 1.236(17)
C2 N2 1.363(17)
N2 C3 1.422(17)
C3 C4 1.44(3)
C3 C8 1.50(3)
C4 C5 1.49(3)
C5 C6 1.337(16)
C5 N3 1.375(14)
C6 N4 1.348(15)
N4 C7 1.330(15)
C7 N3 1.314(14)
C8 O2 1.17(2)
C8 O3 1.36(3)
N5 O2N 1.212(16)
N5 O3N 1.234(16)
N5 O1N 1.282(16)

loop_
_geom_hbond_atom_site_label_D
_geom_hbond_atom_site_label_H
_geom_hbond_atom_site_label_A
_geom_hbond_distance_DH
_geom_hbond_distance_HA
_geom_hbond_distance_DA
_geom_hbond_angle_DHA
_geom_hbond_site_symmetry_A
N1 H1NB O2N 0.90 2.28 3.074(19) 146.4 1_554
N1 H1NA O1 0.90 2.22 2.87(3) 129.3 3_655
N4 H4N O1N 0.86 1.97 2.815(18) 165.9 .
O3 H3O O1N 0.82 1.76 2.53(2) 157.7 4_566

loop_
_geom_torsion_atom_site_label_1
_geom_torsion_atom_site_label_2
_geom_torsion_atom_site_label_3
_geom_torsion_atom_site_label_4
_geom_torsion
N2 Au1 N1 C1 27.8(14)
Cl1 Au1 N1 C1 -146.8(14)
Au1 N1 C1 C2 -30(2)
N1 C1 C2 O1 -165.7(19)
N1 C1 C2 N2 17(2)
O1 C2 N2 C3 3(3)
C1 C2 N2 C3 180.0(16)
O1 C2 N2 Au1 -171.5(15)
C1 C2 N2 Au1 6(2)
N3 Au1 N2 C2 164.4(12)
N1 Au1 N2 C2 -18.8(13)
N3 Au1 N2 C3 -9.3(15)
N1 Au1 N2 C3 167.4(15)
C2 N2 C3 C4 158.2(16)
Au1 N2 C3 C4 -29(2)
C2 N2 C3 C8 -76(2)
Au1 N2 C3 C8 97.5(16)
N2 C3 C4 C5 65(2)
C8 C3 C4 C5 -56(2)
C3 C4 C5 C6 129(2)
C3 C4 C5 N3 -58(3)
N3 C5 C6 N4 -1(3)
C4 C5 C6 N4 173(2)
C5 C6 N4 C7 1(2)
C6 N4 C7 N3 0(2)
N4 C7 N3 C5 -0.3(18)
N4 C7 N3 Au1 179(2)
C6 C5 N3 C7 1(2)
C4 C5 N3 C7 -174(2)
C6 C5 N3 Au1 -178.4(15)
C4 C5 N3 Au1 7(3)
N2 Au1 N3 C7 -159(2)
Cl1 Au1 N3 C7 16(2)
N2 Au1 N3 C5 20.3(18)
Cl1 Au1 N3 C5 -165.0(17)
N2 C3 C8 O2 -37(3)
C4 C3 C8 O2 85(3)
N2 C3 C8 O3 152.0(16)
C4 C3 C8 O3 -85(2)
